data_7024762
loop_
_publ_author_name
'Ou, Guang-Chuan'
'Wang, Zi-Zhou'
'Yang, Li-Zi'
'Zhao, Cun-Yuan'
'Lu, Tong-Bu'

_publ_section_title
;
 Chiral resolution of a racemic macrocyclic complex by recognition of one
 enantiomer over the other: structures and DFT calculations.
;
_journal_issue 18
_journal_name_full 'Dalton transactions (Cambridge, England : 2003)'
_journal_page_first 4274
_journal_page_last 4279
_journal_paper_doi 10.1039/b921141a
_journal_volume 39
_journal_year 2010
_chemical_absolute_configuration rmad
_chemical_formula_sum 'C22 H49 Cl2 N5 Ni O10'
_chemical_formula_weight 673.27
_chemical_name_systematic
;
?
;
_space_group_IT_number 78
_symmetry_cell_setting tetragonal
_symmetry_space_group_name_Hall 'P 4cw'
_symmetry_space_group_name_H-M 'P 43'
_atom_sites_solution_hydrogens geom
_atom_sites_solution_primary direct
_atom_sites_solution_secondary difmap
_audit_creation_method SHELXL-97
_cell_angle_alpha 90.00
_cell_angle_beta 90.00
_cell_angle_gamma 90.00
_cell_formula_units_Z 4
_cell_length_a 13.4869(8)
_cell_length_b 13.4869(8)
_cell_length_c 17.414(2)
_cell_measurement_reflns_used 5525
_cell_measurement_temperature 173(2)
_cell_measurement_theta_max 25.47
_cell_measurement_theta_min 2.34
_cell_volume 3167.5(5)
_computing_cell_refinement 'Bruker SMART'
_computing_data_collection 'Bruker SMART'
_computing_data_reduction 'Bruker SAINT'
_computing_molecular_graphics 'Bruker SHELXTL'
_computing_publication_material 'Bruker SHELXTL'
_computing_structure_refinement 'SHELXL-97 (Sheldrick, 1997)'
_computing_structure_solution 'SHELXS-97 (Sheldrick, 1990)'
_diffrn_ambient_temperature 173(2)
_diffrn_measured_fraction_theta_full 0.997
_diffrn_measured_fraction_theta_max 0.997
_diffrn_measurement_device_type 'CCD area detector'
_diffrn_measurement_method 'phi and omega scans'
_diffrn_radiation_monochromator graphite
_diffrn_radiation_source 'fine-focus sealed tube'
_diffrn_radiation_type MoK\a
_diffrn_radiation_wavelength 0.71073
_diffrn_reflns_av_R_equivalents 0.0369
_diffrn_reflns_av_sigmaI/netI 0.0578
_diffrn_reflns_limit_h_max 9
_diffrn_reflns_limit_h_min -17
_diffrn_reflns_limit_k_max 15
_diffrn_reflns_limit_k_min -17
_diffrn_reflns_limit_l_max 22
_diffrn_reflns_limit_l_min -13
_diffrn_reflns_number 14730
_diffrn_reflns_theta_full 27.07
_diffrn_reflns_theta_max 27.07
_diffrn_reflns_theta_min 1.91
_diffrn_standards_decay_% 0
_diffrn_standards_interval_count 0
_diffrn_standards_interval_time 0
_diffrn_standards_number 0
_exptl_absorpt_coefficient_mu 0.838
_exptl_absorpt_correction_T_max 0.8847
_exptl_absorpt_correction_T_min 0.7581
_exptl_absorpt_correction_type multi-scan
_exptl_absorpt_process_details 'SADABS (Sheldrick, 1996)'
_exptl_crystal_colour violet
_exptl_crystal_density_diffrn 1.412
_exptl_crystal_density_method 'not measured'
_exptl_crystal_description block
_exptl_crystal_F_000 1432
_exptl_crystal_size_max 0.35
_exptl_crystal_size_mid 0.31
_exptl_crystal_size_min 0.15
_refine_diff_density_max 0.466
_refine_diff_density_min -0.347
_refine_diff_density_rms 0.067
_refine_ls_abs_structure_details 'Flack H D (1983), Acta Cryst. A39, 876-881'
_refine_ls_abs_structure_Flack -0.010(15)
_refine_ls_extinction_method none
_refine_ls_goodness_of_fit_ref 1.051
_refine_ls_hydrogen_treatment constr
_refine_ls_matrix_type full
_refine_ls_number_parameters 366
_refine_ls_number_reflns 5979
_refine_ls_number_restraints 21
_refine_ls_restrained_S_all 1.060
_refine_ls_R_factor_all 0.0643
_refine_ls_R_factor_gt 0.0432
_refine_ls_shift/su_max 0.001
_refine_ls_shift/su_mean 0.000
_refine_ls_structure_factor_coef Fsqd
_refine_ls_weighting_details 'calc w=1/[\s^2^(Fo^2^)+(0.0538P)^2^+0.4906P] where P=(Fo^2^+2Fc^2^)/3'
_refine_ls_weighting_scheme calc
_refine_ls_wR_factor_gt 0.0972
_refine_ls_wR_factor_ref 0.1075
_reflns_number_gt 4683
_reflns_number_total 5979
_reflns_threshold_expression >2sigma(I)
_cod_data_source_file b921141a.txt
_cod_data_source_block lambda-3
_cod_depositor_comments
;
The following automatic conversions were performed:

'_symmetry_cell_setting' value 'Tetragonal' changed to 'tetragonal'
according to /home/saulius/struct/CIF-dictionaries/cif_core.dic
dictionary named 'cif_core.dic' version 2.4.2 from 2011-04-26.

Automatic conversion script
Id: cif_fix_values 1891 2012-01-12 08:04:46Z andrius 
;
_cod_original_cell_volume 3167.6(5)
_cod_original_sg_symbol_H-M P4(3)
_cod_database_code 7024762

loop_
_symmetry_equiv_pos_as_xyz
'x, y, z'
'-x, -y, z+1/2'
'-y, x, z+3/4'
'y, -x, z+1/4'

loop_
_atom_site_label
_atom_site_type_symbol
_atom_site_fract_x
_atom_site_fract_y
_atom_site_fract_z
_atom_site_U_iso_or_equiv
_atom_site_adp_type
_atom_site_occupancy
_atom_site_symmetry_multiplicity
_atom_site_calc_flag
_atom_site_refinement_flags
_atom_site_disorder_assembly
_atom_site_disorder_group
Ni1 Ni 0.62875(3) 0.11884(3) 0.01784(2) 0.02226(12) Uani 1 1 d . . .
N3 N 0.6359(2) 0.1166(2) 0.1400(2) 0.0273(9) Uani 1 1 d . . .
H3A H 0.5745 0.0930 0.1560 0.033 Uiso 1 1 calc R . .
N1 N 0.6294(2) 0.1325(3) -0.1032(2) 0.0285(9) Uani 1 1 d . . .
H1C H 0.6168 0.0692 -0.1220 0.034 Uiso 1 1 calc R . .
N4 N 0.5982(2) 0.2691(2) 0.03063(19) 0.0276(7) Uani 1 1 d . . .
H4D H 0.6578 0.3027 0.0241 0.033 Uiso 1 1 calc R . .
N2 N 0.7828(2) 0.1139(2) 0.00884(19) 0.0267(7) Uani 1 1 d . . .
H2C H 0.8079 0.1766 0.0196 0.032 Uiso 1 1 calc R . .
C19 C 0.3506(3) -0.0972(3) -0.0223(2) 0.0333(10) Uani 1 1 d . . .
H19A H 0.3212 -0.1611 -0.0385 0.040 Uiso 1 1 calc R . .
H19B H 0.3607 -0.0566 -0.0690 0.040 Uiso 1 1 calc R . .
C17 C 0.5196(3) -0.0281(3) 0.0141(2) 0.0253(8) Uani 1 1 d . . .
N5 N 0.5038(3) -0.1999(2) -0.0261(2) 0.0356(9) Uani 1 1 d . . .
H5A H 0.4648 -0.2550 -0.0261 0.053 Uiso 1 1 calc R . .
H5B H 0.5617 -0.2133 -0.0014 0.053 Uiso 1 1 calc R . .
H5C H 0.5169 -0.1816 -0.0754 0.053 Uiso 1 1 calc R . .
C18 C 0.4513(3) -0.1175(3) 0.0141(2) 0.0289(8) Uani 1 1 d . . .
H18 H 0.4402 -0.1380 0.0686 0.035 Uiso 1 1 calc R . .
C2 C 0.8008(3) 0.0917(3) -0.0735(2) 0.0356(10) Uani 1 1 d . . .
H2A H 0.7882 0.0205 -0.0834 0.043 Uiso 1 1 calc R . .
H2B H 0.8709 0.1059 -0.0864 0.043 Uiso 1 1 calc R . .
C14 C 0.5554(4) 0.2001(3) -0.1431(2) 0.0371(10) Uani 1 1 d . . .
C5 C 0.8140(3) 0.0695(3) 0.1447(2) 0.0328(10) Uani 1 1 d . . .
H5D H 0.8305 0.1406 0.1502 0.039 Uiso 1 1 calc R . .
H5E H 0.8629 0.0320 0.1756 0.039 Uiso 1 1 calc R . .
C11 C 0.5254(3) 0.3150(3) -0.0227(2) 0.0319(9) Uani 1 1 d . . .
H11 H 0.4602 0.2810 -0.0153 0.038 Uiso 1 1 calc R . .
C1 C 0.7338(3) 0.1537(3) -0.1229(3) 0.0354(10) Uani 1 1 d . . .
H1A H 0.7480 0.2249 -0.1145 0.042 Uiso 1 1 calc R . .
H1B H 0.7457 0.1384 -0.1777 0.042 Uiso 1 1 calc R . .
C9 C 0.6376(4) 0.2232(3) 0.1623(2) 0.0403(11) Uani 1 1 d . . .
H9A H 0.6163 0.2303 0.2165 0.048 Uiso 1 1 calc R . .
H9B H 0.7058 0.2495 0.1577 0.048 Uiso 1 1 calc R . .
C13 C 0.5565(3) 0.3015(3) -0.1065(2) 0.0350(10) Uani 1 1 d . . .
H13A H 0.5133 0.3449 -0.1379 0.042 Uiso 1 1 calc R . .
H13B H 0.6248 0.3277 -0.1114 0.042 Uiso 1 1 calc R . .
C10 C 0.5696(4) 0.2806(3) 0.1115(3) 0.0389(11) Uani 1 1 d . . .
H10A H 0.5008 0.2569 0.1187 0.047 Uiso 1 1 calc R . .
H10B H 0.5720 0.3516 0.1257 0.047 Uiso 1 1 calc R . .
C7 C 0.7179(3) 0.0796(4) 0.2660(3) 0.0439(11) Uani 1 1 d . . .
H7A H 0.7441 0.1470 0.2715 0.066 Uiso 1 1 calc R . .
H7B H 0.7621 0.0328 0.2921 0.066 Uiso 1 1 calc R . .
H7C H 0.6517 0.0761 0.2890 0.066 Uiso 1 1 calc R . .
C8 C 0.6787(4) -0.0542(4) 0.1741(3) 0.0417(11) Uani 1 1 d . . .
H8A H 0.6117 -0.0614 0.1951 0.063 Uiso 1 1 calc R . .
H8B H 0.7245 -0.0967 0.2028 0.063 Uiso 1 1 calc R . .
H8C H 0.6787 -0.0738 0.1199 0.063 Uiso 1 1 calc R . .
C4 C 0.9416(3) 0.0314(4) 0.0455(3) 0.0390(11) Uani 1 1 d . . .
H4A H 0.9520 0.0056 -0.0065 0.058 Uiso 1 1 calc R . .
H4B H 0.9708 -0.0143 0.0829 0.058 Uiso 1 1 calc R . .
H4C H 0.9733 0.0965 0.0501 0.058 Uiso 1 1 calc R . .
C3 C 0.8299(3) 0.0416(3) 0.0609(2) 0.0300(9) Uani 1 1 d . . .
H3 H 0.7984 -0.0245 0.0519 0.036 Uiso 1 1 calc R . .
C20 C 0.2770(3) -0.0440(4) 0.0300(3) 0.0508(13) Uani 1 1 d . . .
H20 H 0.3136 0.0094 0.0580 0.061 Uiso 1 1 calc R . .
C6 C 0.7115(3) 0.0530(3) 0.1810(2) 0.0319(9) Uani 1 1 d . . .
C16 C 0.4545(4) 0.1516(4) -0.1362(3) 0.0455(12) Uani 1 1 d . . .
H16A H 0.4377 0.1434 -0.0818 0.068 Uiso 1 1 calc R . .
H16B H 0.4560 0.0865 -0.1612 0.068 Uiso 1 1 calc R . .
H16C H 0.4046 0.1934 -0.1611 0.068 Uiso 1 1 calc R . .
C15 C 0.5804(4) 0.2109(4) -0.2288(3) 0.0518(13) Uani 1 1 d . . .
H15A H 0.5269 0.2468 -0.2547 0.078 Uiso 1 1 calc R . .
H15B H 0.5878 0.1451 -0.2518 0.078 Uiso 1 1 calc R . .
H15C H 0.6426 0.2479 -0.2344 0.078 Uiso 1 1 calc R . .
C12 C 0.5108(4) 0.4246(3) -0.0072(3) 0.0452(12) Uani 1 1 d . . .
H12A H 0.4838 0.4336 0.0446 0.068 Uiso 1 1 calc R . .
H12B H 0.4644 0.4522 -0.0449 0.068 Uiso 1 1 calc R . .
H12C H 0.5746 0.4589 -0.0112 0.068 Uiso 1 1 calc R . .
C22 C 0.1960(4) 0.0049(6) -0.0177(4) 0.084(2) Uani 1 1 d . . .
H22A H 0.1553 -0.0464 -0.0421 0.126 Uiso 1 1 calc R . .
H22B H 0.2264 0.0465 -0.0574 0.126 Uiso 1 1 calc R . .
H22C H 0.1543 0.0459 0.0156 0.126 Uiso 1 1 calc R . .
C21 C 0.2322(5) -0.1140(6) 0.0898(4) 0.084(2) Uani 1 1 d . . .
H21A H 0.1864 -0.0771 0.1227 0.127 Uiso 1 1 calc R . .
H21B H 0.2854 -0.1424 0.1212 0.127 Uiso 1 1 calc R . .
H21C H 0.1963 -0.1674 0.0637 0.127 Uiso 1 1 calc R . .
Cl2 Cl 0.62401(8) 0.65411(8) 0.11804(6) 0.0377(3) Uani 1 1 d . . .
O7 O 0.5199(2) 0.6510(3) 0.1034(2) 0.0573(10) Uani 1 1 d . . .
O10 O 0.6702(3) 0.5632(3) 0.0966(2) 0.0662(11) Uani 1 1 d . . .
O9 O 0.6430(3) 0.6707(4) 0.1975(2) 0.0683(12) Uani 1 1 d . . .
O8 O 0.6659(3) 0.7333(3) 0.0729(2) 0.0535(9) Uani 1 1 d . . .
O1 O 0.48414(19) 0.05574(19) 0.03000(17) 0.0294(6) Uani 1 1 d . . .
O2 O 0.60982(19) -0.03997(19) -0.00133(15) 0.0282(6) Uani 1 1 d . . .
Cl1 Cl 0.8933(3) 0.3828(2) 0.01691(18) 0.0319(10) Uiso 0.542(7) 1 d PD A 1
O3 O 0.8974(6) 0.4586(5) 0.0782(4) 0.061(2) Uiso 0.542(7) 1 d PD A 1
O4 O 0.9323(6) 0.2933(5) 0.0452(4) 0.053(2) Uiso 0.542(7) 1 d PD A 1
O5 O 0.7958(5) 0.3717(5) -0.0151(4) 0.066(2) Uiso 0.542(7) 1 d PD A 1
O6 O 0.9515(5) 0.4246(5) -0.0437(4) 0.065(2) Uiso 0.542(7) 1 d PD A 1
Cl1' Cl 0.8792(3) 0.3804(3) 0.0282(2) 0.0346(13) Uiso 0.458(7) 1 d PD A 2
O3' O 0.8060(6) 0.3470(6) 0.0789(5) 0.077(3) Uiso 0.458(7) 1 d PD A 2
O4' O 0.9546(6) 0.3008(6) 0.0194(6) 0.066(3) Uiso 0.458(7) 1 d PD A 2
O5' O 0.9309(8) 0.4649(6) 0.0575(6) 0.090(4) Uiso 0.458(7) 1 d PD A 2
O6' O 0.8407(8) 0.3973(8) -0.0474(4) 0.105(4) Uiso 0.458(7) 1 d PD A 2

loop_
_atom_site_aniso_label
_atom_site_aniso_U_11
_atom_site_aniso_U_22
_atom_site_aniso_U_33
_atom_site_aniso_U_23
_atom_site_aniso_U_13
_atom_site_aniso_U_12
Ni1 0.0213(3) 0.0245(3) 0.0210(2) -0.0019(2) 0.0000(2) -0.0008(2)
N3 0.0257(18) 0.036(2) 0.0205(19) -0.0013(14) -0.0006(14) 0.0012(14)
N1 0.034(2) 0.0255(18) 0.026(2) -0.0047(14) -0.0009(15) -0.0005(14)
N4 0.0270(17) 0.0310(18) 0.0249(18) -0.0052(15) 0.0023(14) 0.0001(14)
N2 0.0230(16) 0.0279(17) 0.0294(19) -0.0022(15) 0.0032(15) -0.0017(13)
C19 0.031(2) 0.038(2) 0.031(2) -0.0062(19) -0.0044(18) -0.0075(18)
C17 0.0231(19) 0.030(2) 0.0230(19) 0.0087(19) -0.0058(18) -0.0040(15)
N5 0.039(2) 0.0263(19) 0.042(2) 0.0019(16) -0.0090(17) 0.0001(15)
C18 0.0254(19) 0.034(2) 0.027(2) -0.0008(19) -0.0049(18) -0.0044(15)
C2 0.038(3) 0.038(3) 0.031(2) -0.0045(19) 0.0071(19) 0.005(2)
C14 0.050(3) 0.033(2) 0.028(2) 0.0030(19) -0.009(2) 0.001(2)
C5 0.030(2) 0.038(2) 0.030(2) -0.0084(18) -0.0097(18) 0.0059(18)
C11 0.028(2) 0.036(2) 0.032(2) 0.0018(19) -0.0002(18) 0.0008(18)
C1 0.039(2) 0.041(3) 0.026(2) 0.0014(19) 0.006(2) -0.003(2)
C9 0.049(3) 0.048(3) 0.024(2) -0.010(2) 0.000(2) 0.011(2)
C13 0.040(3) 0.035(2) 0.030(2) 0.0066(19) -0.0004(19) 0.0046(19)
C10 0.049(3) 0.037(3) 0.031(2) -0.008(2) 0.004(2) 0.010(2)
C7 0.048(3) 0.056(3) 0.027(2) -0.004(2) -0.005(2) 0.006(2)
C8 0.046(3) 0.046(3) 0.033(3) 0.007(2) -0.001(2) -0.002(2)
C4 0.024(2) 0.048(3) 0.046(3) -0.013(2) 0.0005(19) 0.0039(19)
C3 0.024(2) 0.033(2) 0.033(2) -0.0029(19) -0.0033(17) 0.0028(17)
C20 0.027(2) 0.078(4) 0.047(3) -0.017(3) 0.005(2) -0.012(2)
C6 0.033(2) 0.041(3) 0.022(2) -0.0014(18) -0.0018(17) 0.0049(19)
C16 0.046(3) 0.039(3) 0.052(3) 0.006(2) -0.021(2) 0.004(2)
C15 0.080(4) 0.047(3) 0.028(2) 0.007(2) -0.011(3) 0.007(2)
C12 0.052(3) 0.036(3) 0.048(3) 0.006(2) 0.006(2) 0.009(2)
C22 0.035(3) 0.120(6) 0.097(5) -0.005(4) 0.008(3) 0.020(4)
C21 0.056(4) 0.133(7) 0.064(4) 0.009(4) 0.010(3) -0.025(4)
Cl2 0.0355(6) 0.0421(6) 0.0355(6) 0.0039(5) 0.0002(5) 0.0042(5)
O7 0.0365(19) 0.078(3) 0.057(2) 0.0193(19) -0.0054(16) -0.0081(17)
O10 0.080(3) 0.041(2) 0.078(3) 0.0018(18) -0.022(2) 0.0193(19)
O9 0.057(2) 0.112(4) 0.036(2) -0.007(2) -0.0025(17) 0.012(2)
O8 0.0425(19) 0.055(2) 0.063(2) 0.0130(18) 0.0014(17) 0.0022(16)
O1 0.0255(14) 0.0305(16) 0.0323(17) -0.0017(12) 0.0004(12) -0.0015(11)
O2 0.0242(15) 0.0296(15) 0.0309(16) 0.0005(12) -0.0023(11) -0.0006(11)

loop_
_atom_type_symbol
_atom_type_description
_atom_type_scat_dispersion_real
_atom_type_scat_dispersion_imag
_atom_type_scat_source
C C 0.0033 0.0016 'International Tables Vol C Tables 4.2.6.8 and 6.1.1.4'
H H 0.0000 0.0000 'International Tables Vol C Tables 4.2.6.8 and 6.1.1.4'
N N 0.0061 0.0033 'International Tables Vol C Tables 4.2.6.8 and 6.1.1.4'
O O 0.0106 0.0060 'International Tables Vol C Tables 4.2.6.8 and 6.1.1.4'
Cl Cl 0.1484 0.1585 'International Tables Vol C Tables 4.2.6.8 and 6.1.1.4'
Ni Ni 0.3393 1.1124 'International Tables Vol C Tables 4.2.6.8 and 6.1.1.4'

loop_
_geom_angle_atom_site_label_1
_geom_angle_atom_site_label_2
_geom_angle_atom_site_label_3
_geom_angle
N4 Ni1 N2 103.66(12)
N4 Ni1 N1 91.31(13)
N2 Ni1 N1 85.64(13)
N4 Ni1 N3 85.18(13)
N2 Ni1 N3 91.69(13)
N1 Ni1 N3 174.97(12)
N4 Ni1 O1 101.34(11)
N2 Ni1 O1 154.67(11)
N1 Ni1 O1 97.87(12)
N3 Ni1 O1 86.37(12)
N4 Ni1 O2 161.69(11)
N2 Ni1 O2 94.24(11)
N1 Ni1 O2 86.18(12)
N3 Ni1 O2 98.27(11)
O1 Ni1 O2 61.18(10)
N4 Ni1 C17 131.80(12)
N2 Ni1 C17 124.54(12)
N1 Ni1 C17 92.62(14)
N3 Ni1 C17 92.40(13)
O1 Ni1 C17 30.62(10)
O2 Ni1 C17 30.56(11)
C9 N3 C6 114.5(3)
C9 N3 Ni1 104.3(2)
C6 N3 Ni1 120.7(2)
C1 N1 C14 113.8(3)
C1 N1 Ni1 104.6(2)
C14 N1 Ni1 120.3(3)
C10 N4 C11 112.4(3)
C10 N4 Ni1 104.9(2)
C11 N4 Ni1 118.0(2)
C3 N2 C2 112.9(3)
C3 N2 Ni1 113.8(2)
C2 N2 Ni1 104.0(2)
C18 C19 C20 114.6(4)
O2 C17 O1 122.0(3)
O2 C17 C18 119.1(3)
O1 C17 C18 118.9(3)
O2 C17 Ni1 62.00(18)
O1 C17 Ni1 59.98(18)
C18 C17 Ni1 178.3(3)
N5 C18 C17 107.7(3)
N5 C18 C19 111.2(3)
C17 C18 C19 113.5(3)
N2 C2 C1 110.0(3)
C13 C14 C16 111.5(4)
C13 C14 N1 110.1(4)
C16 C14 N1 107.1(3)
C13 C14 C15 108.8(4)
C16 C14 C15 108.4(4)
N1 C14 C15 110.9(4)
C3 C5 C6 119.1(3)
N4 C11 C12 112.4(4)
N4 C11 C13 111.4(3)
C12 C11 C13 108.8(4)
N1 C1 C2 109.4(3)
C10 C9 N3 109.7(4)
C14 C13 C11 120.5(4)
N4 C10 C9 110.7(3)
N2 C3 C5 111.4(3)
N2 C3 C4 112.0(3)
C5 C3 C4 109.1(3)
C22 C20 C19 110.1(4)
C22 C20 C21 110.9(5)
C19 C20 C21 111.9(5)
N3 C6 C8 107.8(3)
N3 C6 C7 111.3(3)
C8 C6 C7 108.6(4)
N3 C6 C5 109.3(3)
C8 C6 C5 111.6(4)
C7 C6 C5 108.3(3)
O9 Cl2 O10 108.1(2)
O9 Cl2 O7 110.8(2)
O10 Cl2 O7 111.0(2)
O9 Cl2 O8 110.1(3)
O10 Cl2 O8 108.9(2)
O7 Cl2 O8 108.0(2)
C17 O1 Ni1 89.4(2)
C17 O2 Ni1 87.4(2)
O4 Cl1 O6 113.0(5)
O4 Cl1 O5 112.9(5)
O6 Cl1 O5 104.9(5)
O4 Cl1 O3 109.1(5)
O6 Cl1 O3 103.8(5)
O5 Cl1 O3 112.7(5)
O3' Cl1' O5' 112.0(6)
O3' Cl1' O6' 112.0(6)
O5' Cl1' O6' 112.2(6)
O3' Cl1' O4' 108.4(5)
O5' Cl1' O4' 106.2(5)
O6' Cl1' O4' 105.5(6)

loop_
_geom_bond_atom_site_label_1
_geom_bond_atom_site_label_2
_geom_bond_distance
Ni1 N4 2.079(3)
Ni1 N2 2.084(3)
Ni1 N1 2.116(4)
Ni1 N3 2.129(3)
Ni1 O1 2.138(3)
Ni1 O2 2.183(3)
Ni1 C17 2.469(4)
N3 C9 1.490(5)
N3 C6 1.512(5)
N1 C1 1.478(5)
N1 C14 1.520(5)
N4 C10 1.468(5)
N4 C11 1.488(5)
N2 C3 1.476(5)
N2 C2 1.484(5)
C19 C18 1.523(5)
C19 C20 1.527(6)
C17 O2 1.257(4)
C17 O1 1.258(4)
C17 C18 1.518(5)
N5 C18 1.492(5)
C2 C1 1.503(6)
C14 C13 1.510(6)
C14 C16 1.515(7)
C14 C15 1.536(7)
C5 C3 1.522(6)
C5 C6 1.537(6)
C11 C12 1.515(6)
C11 C13 1.529(6)
C9 C10 1.490(6)
C7 C6 1.526(6)
C8 C6 1.517(6)
C4 C3 1.536(6)
C20 C22 1.523(8)
C20 C21 1.529(8)
Cl2 O9 1.424(4)
Cl2 O10 1.425(4)
Cl2 O7 1.428(3)
Cl2 O8 1.442(3)
Cl1 O4 1.405(6)
Cl1 O6 1.431(6)
Cl1 O5 1.436(6)
Cl1 O3 1.479(6)
Cl1' O3' 1.400(7)
Cl1' O5' 1.431(6)
Cl1' O6' 1.433(7)
Cl1' O4' 1.486(6)

loop_
_geom_hbond_atom_site_label_D
_geom_hbond_atom_site_label_H
_geom_hbond_atom_site_label_A
_geom_hbond_distance_DH
_geom_hbond_distance_HA
_geom_hbond_distance_DA
_geom_hbond_angle_DHA
_geom_hbond_site_symmetry_A
N5 H5A O10 0.91 2.46 2.966(5) 115.0 3_644
N5 H5B O8 0.91 2.04 2.927(5) 163.9 1_545

loop_
_geom_torsion_atom_site_label_1
_geom_torsion_atom_site_label_2
_geom_torsion_atom_site_label_3
_geom_torsion_atom_site_label_4
_geom_torsion
N4 Ni1 N3 C9 -11.9(3)
N2 Ni1 N3 C9 91.7(3)
N1 Ni1 N3 C9 33.9(16)
O1 Ni1 N3 C9 -113.6(3)
O2 Ni1 N3 C9 -173.8(3)
C17 Ni1 N3 C9 -143.7(3)
N4 Ni1 N3 C6 -142.4(3)
N2 Ni1 N3 C6 -38.8(3)
N1 Ni1 N3 C6 -96.5(14)
O1 Ni1 N3 C6 115.9(3)
O2 Ni1 N3 C6 55.7(3)
C17 Ni1 N3 C6 85.9(3)
N4 Ni1 N1 C1 91.1(3)
N2 Ni1 N1 C1 -12.5(3)
N3 Ni1 N1 C1 45.5(15)
O1 Ni1 N1 C1 -167.2(3)
O2 Ni1 N1 C1 -107.0(3)
C17 Ni1 N1 C1 -136.9(3)
N4 Ni1 N1 C14 -38.3(3)
N2 Ni1 N1 C14 -141.9(3)
N3 Ni1 N1 C14 -83.9(15)
O1 Ni1 N1 C14 63.3(3)
O2 Ni1 N1 C14 123.5(3)
C17 Ni1 N1 C14 93.6(3)
N2 Ni1 N4 C10 -107.1(3)
N1 Ni1 N4 C10 167.1(3)
N3 Ni1 N4 C10 -16.5(3)
O1 Ni1 N4 C10 68.8(3)
O2 Ni1 N4 C10 85.3(4)
C17 Ni1 N4 C10 72.4(3)
N2 Ni1 N4 C11 126.8(3)
N1 Ni1 N4 C11 41.0(3)
N3 Ni1 N4 C11 -142.6(3)
O1 Ni1 N4 C11 -57.3(3)
O2 Ni1 N4 C11 -40.8(5)
C17 Ni1 N4 C11 -53.7(4)
N4 Ni1 N2 C3 129.7(3)
N1 Ni1 N2 C3 -140.0(3)
N3 Ni1 N2 C3 44.3(3)
O1 Ni1 N2 C3 -40.8(4)
O2 Ni1 N2 C3 -54.1(3)
C17 Ni1 N2 C3 -49.8(3)
N4 Ni1 N2 C2 -107.0(2)
N1 Ni1 N2 C2 -16.7(2)
N3 Ni1 N2 C2 167.5(2)
O1 Ni1 N2 C2 82.5(4)
O2 Ni1 N2 C2 69.1(2)
C17 Ni1 N2 C2 73.5(3)
N4 Ni1 C17 O2 172.1(2)
N2 Ni1 C17 O2 -8.5(3)
N1 Ni1 C17 O2 78.0(2)
N3 Ni1 C17 O2 -102.3(2)
O1 Ni1 C17 O2 179.0(4)
N4 Ni1 C17 O1 -6.9(3)
N2 Ni1 C17 O1 172.4(2)
N1 Ni1 C17 O1 -101.0(2)
N3 Ni1 C17 O1 78.7(2)
O2 Ni1 C17 O1 -179.0(4)
N4 Ni1 C17 C18 -57(9)
N2 Ni1 C17 C18 122(9)
N1 Ni1 C17 C18 -152(9)
N3 Ni1 C17 C18 28(9)
O1 Ni1 C17 C18 -50(9)
O2 Ni1 C17 C18 131(9)
O2 C17 C18 N5 -15.4(5)
O1 C17 C18 N5 165.0(3)
Ni1 C17 C18 N5 -145(9)
O2 C17 C18 C19 -138.9(4)
O1 C17 C18 C19 41.6(5)
Ni1 C17 C18 C19 91(9)
C20 C19 C18 N5 158.4(4)
C20 C19 C18 C17 -80.0(5)
C3 N2 C2 C1 167.8(3)
Ni1 N2 C2 C1 43.9(4)
C1 N1 C14 C13 -74.8(5)
Ni1 N1 C14 C13 50.5(4)
C1 N1 C14 C16 163.8(4)
Ni1 N1 C14 C16 -71.0(4)
C1 N1 C14 C15 45.7(5)
Ni1 N1 C14 C15 170.9(3)
C10 N4 C11 C12 57.9(5)
Ni1 N4 C11 C12 -179.7(3)
C10 N4 C11 C13 -179.7(3)
Ni1 N4 C11 C13 -57.3(4)
C14 N1 C1 C2 173.1(4)
Ni1 N1 C1 C2 39.8(4)
N2 C2 C1 N1 -59.1(5)
C6 N3 C9 C10 172.8(4)
Ni1 N3 C9 C10 38.7(4)
C16 C14 C13 C11 55.1(5)
N1 C14 C13 C11 -63.6(5)
C15 C14 C13 C11 174.7(4)
N4 C11 C13 C14 68.6(5)
C12 C11 C13 C14 -167.0(4)
C11 N4 C10 C9 173.1(4)
Ni1 N4 C10 C9 43.6(4)
N3 C9 C10 N4 -57.9(5)
C2 N2 C3 C5 177.3(3)
Ni1 N2 C3 C5 -64.4(4)
C2 N2 C3 C4 54.8(4)
Ni1 N2 C3 C4 173.1(3)
C6 C5 C3 N2 74.6(5)
C6 C5 C3 C4 -161.3(4)
C18 C19 C20 C22 159.8(4)
C18 C19 C20 C21 -76.5(5)
C9 N3 C6 C8 160.8(4)
Ni1 N3 C6 C8 -73.3(4)
C9 N3 C6 C7 41.8(5)
Ni1 N3 C6 C7 167.8(3)
C9 N3 C6 C5 -77.8(4)
Ni1 N3 C6 C5 48.2(4)
C3 C5 C6 N3 -62.7(5)
C3 C5 C6 C8 56.4(5)
C3 C5 C6 C7 175.9(4)
O2 C17 O1 Ni1 -1.0(4)
C18 C17 O1 Ni1 178.5(3)
N4 Ni1 O1 C17 174.7(2)
N2 Ni1 O1 C17 -14.7(4)
N1 Ni1 O1 C17 81.8(2)
N3 Ni1 O1 C17 -100.9(2)
O2 Ni1 O1 C17 0.6(2)
O1 C17 O2 Ni1 1.0(4)
C18 C17 O2 Ni1 -178.5(3)
N4 Ni1 O2 C17 -19.1(5)
N2 Ni1 O2 C17 172.9(2)
N1 Ni1 O2 C17 -101.7(2)
N3 Ni1 O2 C17 80.6(2)
O1 Ni1 O2 C17 -0.6(2)
